data_2007400
loop_
_publ_author_name
'Jesper Bendix'
'Scott R. Wilson'
'Teresa Prussak-Wieckowska'

_publ_section_title
;
 The Improved Synthesis of [Cr(N)(salen)].CH~3~NO~2~
;
_journal_issue 7
_journal_name_full 'Acta Crystallographica Section C'
_journal_page_first 923
_journal_page_last 925
_journal_paper_doi 10.1107/S0108270198000870
_journal_volume 54
_journal_year 1998
_chemical_formula_iupac '[Cr (N) (C16 H14 N2 O2)], C1 H3 N1 O2'
_chemical_formula_moiety 'C16 H14 N3 O2 Cr, C H3 N O2'
_chemical_formula_sum 'C17 H17 Cr N4 O4'
_chemical_formula_weight 393.35
_chemical_name_systematic
;
N,N'-ethylene-bis(salicylideneaminato)-nitrido-chromium(V)
;
_space_group_IT_number 14
_symmetry_cell_setting monoclinic
_symmetry_space_group_name_Hall '-P 2ybc'
_symmetry_space_group_name_H-M 'P 1 21/c 1'
_cell_angle_alpha 90.00
_cell_angle_beta 91.7050(10)
_cell_angle_gamma 90.00
_cell_formula_units_Z 4
_cell_length_a 14.8109(4)
_cell_length_b 9.6159(3)
_cell_length_c 12.2536(4)
_cell_measurement_reflns_used 6060
_cell_measurement_temperature 198(2)
_cell_measurement_theta_max 28
_cell_measurement_theta_min 4
_cell_volume 1744.39(9)
_computing_cell_refinement 'SAINT (Siemens, 1994a)'
_computing_data_collection 'SMART (Siemens, 1994a)'
_computing_data_reduction SAINT
_computing_molecular_graphics 'SHELXTL (Siemens, 1994b)'
_computing_publication_material 'CIFTAB in SHELXL93'
_computing_structure_refinement SHELXTL
_computing_structure_solution SHELXTL
_diffrn_ambient_temperature 198(2)
_diffrn_measurement_device 'Siemens Platform CCD'
_diffrn_measurement_method \w
_diffrn_radiation_monochromator graphite
_diffrn_radiation_source 'normal-focus sealed tube'
_diffrn_radiation_type MoK\a
_diffrn_radiation_wavelength 0.71073
_diffrn_reflns_av_R_equivalents 0.031
_diffrn_reflns_av_sigmaI/netI 0.033
_diffrn_reflns_limit_h_max 14
_diffrn_reflns_limit_h_min -19
_diffrn_reflns_limit_k_max 9
_diffrn_reflns_limit_k_min -12
_diffrn_reflns_limit_l_max 12
_diffrn_reflns_limit_l_min -16
_diffrn_reflns_number 11025
_diffrn_reflns_theta_max 28.23
_diffrn_reflns_theta_min 2.53
_diffrn_standards_decay_% 0
_diffrn_standards_interval_time 360
_diffrn_standards_number 378
_exptl_absorpt_coefficient_mu 0.687
_exptl_absorpt_correction_T_max 0.897
_exptl_absorpt_correction_T_min 0.748
_exptl_absorpt_correction_type 'empirical via \y scans (Siemens, 1994b)'
_exptl_crystal_colour red
_exptl_crystal_density_diffrn 1.498
_exptl_crystal_density_method 'not measured'
_exptl_crystal_description tabular
_exptl_crystal_F_000 812
_exptl_crystal_size_max 0.42
_exptl_crystal_size_mid 0.20
_exptl_crystal_size_min 0.09
_refine_diff_density_max 0.500
_refine_diff_density_min -0.349
_refine_ls_extinction_method none
_refine_ls_goodness_of_fit_all 1.116
_refine_ls_goodness_of_fit_obs 1.102
_refine_ls_hydrogen_treatment refall
_refine_ls_matrix_type full
_refine_ls_number_parameters 303
_refine_ls_number_reflns 4141
_refine_ls_number_restraints 0
_refine_ls_restrained_S_all 1.122
_refine_ls_restrained_S_obs 1.102
_refine_ls_R_factor_all 0.060
_refine_ls_R_factor_obs .042
_refine_ls_shift/esd_max -0.001
_refine_ls_shift/esd_mean 0.000
_refine_ls_structure_factor_coef Fsqd
_refine_ls_weighting_details 'w = 1/[\s^2^(Fo^2^)+(0.0377P)^2^+1.3545P] where P = (Fo^2^+2Fc^2^)/3'
_refine_ls_weighting_scheme calc
_refine_ls_wR_factor_all 0.108
_refine_ls_wR_factor_obs .094
_reflns_number_observed 3294
_reflns_number_total 4146
_reflns_observed_criterion I>2\s(I)
_cod_data_source_file ab1529.cif
_cod_data_source_block p76be1
_cod_depositor_comments
;
The following automatic conversions were performed:
'_symmetry_cell_setting' value 'Monoclinic' changed to 'monoclinic'
according to '/home/saulius/struct/CIF-dictionaries/cif_core.dic'
dictionary named 'cif_core.dic' version 2.4.1 from 2010-06-29.

Automatic conversion script
Id: cif_fix_enum 1527 2010-12-29 10:47:43Z saulius 

The following automatic conversions were performed:

'_refine_ls_weighting_scheme' value 'calc w =
1/[\s^2^(Fo^2^)+(0.0377P)^2^+1.3545P] where P = (Fo^2^+2Fc^2^)/3' was
changed to 'calc'. New tag '_refine_ls_weighting_details' was
created. The value of the new tag was set to 'w =
1/[\s^2^(Fo^2^)+(0.0377P)^2^+1.3545P] where P = (Fo^2^+2Fc^2^)/3'.

Automatic conversion script
Id: cif_fix_values 3143 2015-03-26 13:38:13Z robertas 
;
_cod_original_sg_symbol_H-M 'P 21/c'
_cod_database_code 2007400

loop_
_symmetry_equiv_pos_as_xyz
'x, y, z'
'-x, y+1/2, -z+1/2'
'-x, -y, -z'
'x, -y-1/2, z-1/2'

loop_
_atom_site_aniso_label
_atom_site_aniso_U_11
_atom_site_aniso_U_22
_atom_site_aniso_U_33
_atom_site_aniso_U_12
_atom_site_aniso_U_13
_atom_site_aniso_U_23
Cr1 .0386(2) .0265(2) .0228(2) .0010(2) .00043(14) -.00203(14)
O1 .0422(9) .0293(8) .0327(8) .0042(7) .0053(7) .0018(6)
O2 .0529(10) .0280(8) .0298(8) .0019(7) .0057(7) .0010(6)
N1 .0354(10) .0275(9) .0278(9) .0043(8) -.0049(8) -.0015(7)
N2 .0379(10) .0307(10) .0256(9) .0026(8) -.0028(8) -.0047(8)
N3 .0431(11) .0407(11) .0253(9) -.0008(9) -.0004(8) -.0044(8)
C1 .0291(11) .0364(12) .0286(11) .0011(9) -.0027(9) .0006(9)
C2 .0364(13) .0379(13) .0352(12) .0045(10) -.0005(10) -.0010(10)
C3 .0342(12) .054(2) .0383(13) .0044(11) .0050(10) -.0012(12)
C4 .0390(14) .054(2) .0424(15) .0034(12) .0077(11) .0134(13)
C5 .0342(12) .0413(14) .0460(14) .0024(11) .0011(10) .0106(12)
C6 .0277(11) .0342(12) .0345(12) .0022(9) -.0038(9) .0028(9)
C7 .0320(11) .0279(11) .0365(12) .0017(9) -.0063(9) .0023(9)
C8 .0439(13) .0292(12) .0303(12) .0047(10) -.0066(10) -.0064(9)
C9 .0420(13) .0343(13) .0308(12) .0075(10) -.0024(10) -.0049(9)
C10 .0339(12) .0414(12) .0246(10) -.0013(10) -.0022(9) -.0058(10)
C11 .0351(12) .0365(12) .0274(11) -.0056(10) -.0049(9) -.0009(9)
C12 .0401(13) .0465(14) .0298(12) -.0112(11) -.0022(10) -.0002(11)
C13 .053(2) .050(2) .0321(13) -.0182(13) -.0034(11) .0101(11)
C14 .060(2) .0344(14) .047(2) -.0089(12) -.0027(13) .0125(12)
C15 .050(2) .0302(12) .0429(14) -.0042(11) .0024(12) .0023(10)
C16 .0392(12) .0307(12) .0307(11) -.0067(9) -.0028(9) .0013(9)
O3 .113(2) .056(2) .116(2) .028(2) -.012(2) -.013(2)
O4 .135(3) .133(3) .128(3) .040(2) .074(2) .061(2)
N4 .0470(14) .053(2) .087(2) .0014(12) .0083(14) .0120(15)
C17 .064(2) .042(2) .080(3) -.004(2) -.016(2) -.001(2)

loop_
_atom_site_label
_atom_site_fract_x
_atom_site_fract_y
_atom_site_fract_z
_atom_site_U_iso_or_equiv
_atom_site_thermal_displace_type
_atom_site_calc_flag
_atom_site_refinement_flags
_atom_site_occupancy
_atom_site_disorder_group
_atom_site_type_symbol
Cr1 .18276(2) .12239(4) .30286(3) .02932(12) Uani d . 1 . Cr
O1 .28831(11) .0805(2) .22275(13) .0347(4) Uani d . 1 . O
O2 .20181(12) -.0501(2) .37728(12) .0368(4) Uani d . 1 . O
N1 .21543(13) .3257(2) .29280(14) .0304(4) Uani d . 1 . N
N2 .11859(13) .1953(2) .43396(15) .0315(4) Uani d . 1 . N
N3 .10208(14) .1089(2) .2189(2) .0364(4) Uani d . 1 . N
C1 .32289(15) .1557(2) .1441(2) .0314(5) Uani d . 1 . C
C2 .3758(2) .0905(3) .0653(2) .0365(5) Uani d . 1 . C
H2 .3821(17) -.005(3) .070(2) .041(7) Uiso d . 1 . H
C3 .4117(2) .1654(3) -.0191(2) .0420(6) Uani d . 1 . C
H3 .4448(19) .117(3) -.072(2) .049(8) Uiso d . 1 . H
C4 .3979(2) .3088(3) -.0279(2) .0452(6) Uani d . 1 . C
H4 .421(2) .353(3) -.081(2) .051(8) Uiso d . 1 . H
C5 .3495(2) .3758(3) .0496(2) .0405(6) Uani d . 1 . C
H5 .3425(19) .474(3) .048(2) .049(8) Uiso d . 1 . H
C6 .31082(15) .3029(2) .1367(2) .0322(5) Uani d . 1 . C
C7 .26431(15) .3804(2) .2186(2) .0323(5) Uani d . 1 . C
H7 .2717(16) .478(3) .2190(19) .032(6) Uiso d . 1 . H
C8 .1788(2) .4154(2) .3794(2) .0346(5) Uani d . 1 . C
H8A .1616(17) .508(3) .354(2) .037(7) Uiso d . 1 . H
H8B .2231(16) .421(2) .4369(19) .026(6) Uiso d . 1 . H
C9 .0961(2) .3447(2) .4229(2) .0358(5) Uani d . 1 . C
H9A .0775(18) .385(3) .493(2) .045(7) Uiso d . 1 . H
H9B .0450(18) .352(3) .375(2) .040(7) Uiso d . 1 . H
C10 .0953(2) .1270(3) .519(2) .0333(5) Uani d . 1 . C
H10 .0615(17) .177(3) .571(2) .040(7) Uiso d . 1 . H
C11 .1174(2) -.0162(2) .5411(2) .0331(5) Uani d . 1 . C
C12 .0893(2) -.0753(3) .6400(2) .0389(6) Uani d . 1 . C
H12 .0515(18) -.024(3) .686(2) .045(8) Uiso d . 1 . H
C13 .1163(2) -.2060(3) .6726(2) .0450(6) Uani d . 1 . C
H13 .097(2) -.245(3) .739(2) .055(9) Uiso d . 1 . H
C14 .1729(2) -.2821(3) .6062(2) .0475(7) Uani d . 1 . C
H14 .1938(19) -.369(3) .630(2) .050(8) Uiso d . 1 . H
C15 .1996(2) -.2299(3) .5071(2) .0409(6) Uani d . 1 . C
H15 .2400(19) -.285(3) .460(2) .051(8) Uiso d . 1 . H
C16 .1726(2) -.0961(2) .4714(2) .0336(5) Uani d . 1 . C
O3 .6215(2) .1230(3) .1612(3) .0952(9) Uani d . 1 . O
O4 .5770(2) .2007(4) .3146(3) .1307(15) Uani d . 1 . O
N4 .5916(2) .2139(3) .2191(3) .0621(7) Uani d . 1 . N
C17 .5776(3) .3524(4) .1715(4) .0623(9) Uani d . 1 . C
H17A .565(3) .336(5) .103(4) .105(16) Uiso d . 1 . H
H17B .628(3) .399(5) .190(4) .102(15) Uiso d . 1 . H
H17C .530(3) .387(5) .211(4) .118(18) Uiso d . 1 . H

loop_
_atom_type_symbol
_atom_type_description
_atom_type_scat_dispersion_real
_atom_type_scat_dispersion_imag
_atom_type_scat_source
C C 0.0033 0.0016 'International Tables Vol C Tables 4.2.6.8 and 6.1.1.4'
H H 0.0000 0.0000 'International Tables Vol C Tables 4.2.6.8 and 6.1.1.4'
N N 0.0061 0.0033 'International Tables Vol C Tables 4.2.6.8 and 6.1.1.4'
O O 0.0106 0.0060 'International Tables Vol C Tables 4.2.6.8 and 6.1.1.4'
Cr Cr 0.3209 0.6236 'International Tables Vol C Tables 4.2.6.8 and 6.1.1.4'

loop_
_geom_angle_atom_site_label_1
_geom_angle_atom_site_label_2
_geom_angle_atom_site_label_3
_geom_angle
_geom_angle_publ_flag
N3 Cr1 O2 110.03(9) yes
N3 Cr1 O1 105.41(9) yes
O2 Cr1 O1 87.18(7) yes
N3 Cr1 N2 100.64(9) yes
O2 Cr1 N2 89.32(7) yes
O1 Cr1 N2 153.32(8) no
N3 Cr1 N1 102.74(9) yes
O2 Cr1 N1 146.94(7) no
O1 Cr1 N1 88.37(7) yes
N2 Cr1 N1 80.29(8) ?
C1 O1 Cr1 126.84(15) ?
C16 O2 Cr1 131.34(15) ?
C7 N1 C8 119.5(2) ?
C7 N1 Cr1 125.3(2) ?
C8 N1 Cr1 115.24(15) ?
C10 N2 C9 120.3(2) ?
C10 N2 Cr1 127.6(2) ?
C9 N2 Cr1 111.99(14) ?
O1 C1 C2 119.5(2) ?
O1 C1 C6 122.6(2) ?
C2 C1 C6 117.9(2) ?
C3 C2 C1 121.0(2) ?
C3 C2 H2 121.9(16) ?
C1 C2 H2 117.0(16) ?
C2 C3 C4 120.9(3) ?
C2 C3 H3 118.6(17) ?
C4 C3 H3 120.4(17) ?
C5 C4 C3 119.3(3) ?
C5 C4 H4 121(2) ?
C3 C4 H4 118(2) ?
C4 C5 C6 121.5(3) ?
C4 C5 H5 121.0(17) ?
C6 C5 H5 117.5(17) ?
C5 C6 C1 119.2(2) ?
C5 C6 C7 118.8(2) ?
C1 C6 C7 122.0(2) ?
N1 C7 C6 124.7(2) ?
N1 C7 H7 117.9(15) ?
C6 C7 H7 117.4(15) ?
N1 C8 C9 107.9(2) ?
N1 C8 H8A 113.3(15) ?
C9 C8 H8A 108.6(15) ?
N1 C8 H8B 107.7(14) ?
C9 C8 H8B 108.2(14) ?
H8A C8 H8B 111(2) ?
N2 C9 C8 106.7(2) ?
N2 C9 H9A 111.6(16) ?
C8 C9 H9A 112.3(16) ?
N2 C9 H9B 107.7(16) ?
C8 C9 H9B 112.6(16) ?
H9A C9 H9B 106(2) ?
N2 C10 C11 125.2(2) ?
N2 C10 H10 116.4(16) ?
C11 C10 H10 118.3(16) ?
C12 C11 C16 119.1(2) ?
C12 C11 C10 118.4(2) ?
C16 C11 C10 122.2(2) ?
C13 C12 C11 121.8(3) ?
C13 C12 H12 118.5(17) ?
C11 C12 H12 119.7(17) ?
C12 C13 C14 119.0(2) ?
C12 C13 H13 121.1(19) ?
C14 C13 H13 119.9(18) ?
C15 C14 C13 121.0(3) ?
C15 C14 H14 119.9(18) ?
C13 C14 H14 119.1(18) ?
C14 C15 C16 121.2(3) ?
C14 C15 H15 120.2(17) ?
C16 C15 H15 118.6(17) ?
O2 C16 C15 118.6(2) ?
O2 C16 C11 123.5(2) ?
C15 C16 C11 117.9(2) ?
O4 N4 O3 124.7(3) ?
O4 N4 C17 117.1(4) ?
O3 N4 C17 118.0(3) ?
N4 C17 H17A 104(3) ?
N4 C17 H17B 104(3) ?
H17A C17 H17B 119(4) ?
N4 C17 H17C 103(3) ?
H17A C17 H17C 115(4) ?
H17B C17 H17C 109(4) ?

loop_
_geom_bond_atom_site_label_1
_geom_bond_atom_site_label_2
_geom_bond_site_symmetry_2
_geom_bond_distance
_geom_bond_publ_flag
Cr1 N3 . 1.559(2) yes
Cr1 O2 . 1.910(2) yes
Cr1 O1 . 1.913(2) yes
Cr1 N2 . 2.017(2) yes
Cr1 N1 . 2.019(2) yes
O1 C1 . 1.320(3) ?
O2 C16 . 1.320(3) ?
N1 C7 . 1.291(3) ?
N1 C8 . 1.482(3) ?
N2 C10 . 1.286(3) ?
N2 C9 . 1.479(3) ?
C1 C2 . 1.409(3) ?
C1 C6 . 1.429(3) ?
C2 C3 . 1.380(4) ?
C2 H2 . .93(3) ?
C3 C4 . 1.398(4) ?
C3 H3 . .95(3) ?
C4 C5 . 1.368(4) ?
C4 H4 . .86(3) ?
C5 C6 . 1.413(3) ?
C5 H5 . .94(3) ?
C6 C7 . 1.441(3) ?
C7 H7 . .95(3) ?
C8 C9 . 1.512(4) ?
C8 H8A . .98(3) ?
C8 H8B . .95(2) ?
C9 H9A . .99(3) ?
C9 H9B . .95(3) ?
C10 C11 . 1.440(3) ?
C10 H10 . .96(3) ?
C11 C12 . 1.413(3) ?
C11 C16 . 1.425(3) ?
C12 C13 . 1.374(4) ?
C12 H12 . .94(3) ?
C13 C14 . 1.394(4) ?
C13 H13 . .94(3) ?
C14 C15 . 1.383(4) ?
C14 H14 . .94(3) ?
C15 C16 . 1.413(3) ?
C15 H15 . .99(3) ?
O3 N4 . 1.218(4) ?
O4 N4 . 1.203(4) ?
N4 C17 . 1.466(4) ?
C17 H17A . .87(5) ?
C17 H17B . .90(5) ?
C17 H17C . .93(5) ?

loop_
_geom_torsion_atom_site_label_1
_geom_torsion_atom_site_label_2
_geom_torsion_atom_site_label_3
_geom_torsion_atom_site_label_4
_geom_torsion
N3 Cr1 O1 C1 68.0(2)
O2 Cr1 O1 C1 178.0(2)
N2 Cr1 O1 C1 -99.2(2)
N1 Cr1 O1 C1 -34.8(2)
N3 Cr1 O2 C16 -94.7(2)
O1 Cr1 O2 C16 159.9(2)
N2 Cr1 O2 C16 6.4(2)
N1 Cr1 O2 C16 77.3(2)
N3 Cr1 N1 C7 -81.1(2)
O2 Cr1 N1 C7 106.7(2)
O1 Cr1 N1 C7 24.4(2)
N2 Cr1 N1 C7 -179.9(2)
N3 Cr1 N1 C8 98.9(2)
O2 Cr1 N1 C8 -73.3(2)
O1 Cr1 N1 C8 -155.6(2)
N2 Cr1 N1 C8 0.12(15)
N3 Cr1 N2 C10 101.9(2)
O2 Cr1 N2 C10 -8.4(2)
O1 Cr1 N2 C10 -90.7(2)
N1 Cr1 N2 C10 -156.8(2)
N3 Cr1 N2 C9 -76.3(2)
O2 Cr1 N2 C9 173.4(2)
O1 Cr1 N2 C9 91.0(2)
N1 Cr1 N2 C9 24.9(2)
Cr1 O1 C1 C2 -154.7(2)
Cr1 O1 C1 C6 26.9(3)
O1 C1 C2 C3 178.9(2)
C6 C1 C2 C3 -2.7(3)
C1 C2 C3 C4 1.1(4)
C2 C3 C4 C5 1.2(4)
C3 C4 C5 C6 -1.9(4)
C4 C5 C6 C1 0.3(4)
C4 C5 C6 C7 177.1(2)
O1 C1 C6 C5 -179.6(2)
C2 C1 C6 C5 2.0(3)
O1 C1 C6 C7 3.7(3)
C2 C1 C6 C7 -174.7(2)
C8 N1 C7 C6 173.7(2)
Cr1 N1 C7 C6 -6.3(3)
C5 C6 C7 N1 169.6(2)
C1 C6 C7 N1 -13.7(3)
C7 N1 C8 C9 156.1(2)
Cr1 N1 C8 C9 -23.9(2)
C10 N2 C9 C8 137.5(2)
Cr1 N2 C9 C8 -44.1(2)
N1 C8 C9 N2 42.4(2)
C9 N2 C10 C11 -176.7(2)
Cr1 N2 C10 C11 5.2(3)
N2 C10 C11 C12 177.9(2)
N2 C10 C11 C16 3.3(4)
C16 C11 C12 C13 2.2(4)
C10 C11 C12 C13 -172.6(2)
C11 C12 C13 C14 0.0(4)
C12 C13 C14 C15 -2.1(4)
C13 C14 C15 C16 1.9(4)
Cr1 O2 C16 C15 -178.9(2)
Cr1 O2 C16 C11 -1.0(3)
C14 C15 C16 O2 178.4(2)
C14 C15 C16 C11 0.4(4)
C12 C11 C16 O2 179.7(2)
C10 C11 C16 O2 -5.7(3)
C12 C11 C16 C15 -2.4(3)
C10 C11 C16 C15 172.3(2)
